data_1566620
loop_
_publ_author_name
'Kelty, Margaret L.'
'McNeece, Andrew J.'
'Kurutz, Josh W.'
'Filatov, Alexander S.'
'Anderson, John S.'

_publ_section_title
;
 Electrostatic vs. Inductive Effects in Phosphine Ligand Donor Properties
 and Reactivity
;
_journal_name_full 'Chemical Science'
_journal_paper_doi 10.1039/D1SC04277G
_journal_year 2022
_chemical_formula_moiety 'C19 H19 B F3 O3 P Rh, C24 H20 P'
_chemical_formula_sum 'C43 H39 B F3 O3 P2 Rh'
_chemical_formula_weight 836.40
_space_group_crystal_system triclinic
_space_group_IT_number 2
_space_group_name_Hall '-P 1'
_space_group_name_H-M_alt 'P -1'
_atom_sites_solution_hydrogens geom
_atom_sites_solution_primary dual
_atom_sites_solution_secondary difmap
_audit_creation_date 2020-09-11
_audit_creation_method
;
Olex2 1.2
(compiled 2018.05.29 svn.r3508 for OlexSys, GUI svn.r5506)
;
_audit_update_record
;
2021-06-16 deposited with the CCDC.	2022-03-15 downloaded from the CCDC.
;
_cell_angle_alpha 83.172(2)
_cell_angle_beta 88.634(2)
_cell_angle_gamma 79.181(2)
_cell_formula_units_Z 4
_cell_length_a 9.1533(6)
_cell_length_b 13.0253(9)
_cell_length_c 33.273(2)
_cell_measurement_reflns_used 8310
_cell_measurement_temperature 100(2)
_cell_measurement_theta_max 24.12
_cell_measurement_theta_min 2.30
_cell_volume 3868.8(4)
_computing_cell_refinement 'SAINT V.8.35A (Bruker AXS Inc., 2013)'
_computing_data_collection 'APEX3 v.2015.9-0 (Bruker AXS Inc., 2015)'
_computing_data_reduction 'SAINT V.8.35A (Bruker AXS Inc., 2013)'
_computing_molecular_graphics
;
OLEX2: a complete structure solution, refinement and analysis program 
Dolomanov et al., 2009

Mercury: visualization and analysis of crystal structures
Macrae, et al., 2006

O. V. Dolomanov, L. J. Bourhis, R. J. Gildea, J. A. K. Howard and H. Puschmann.
J. Appl. Cryst. (2009). 42, 339-341;

C. F. Macrae, P. R. Edgington, P. McCabe, E. Pidcock, G. P. Shields, R. Taylor,
M. Towler and J. van de Streek, J. Appl. Cryst. (2006). 39, 453-457.
;
_computing_publication_material
;
 APEX3 v.2015.5-2 (Bruker AXS Inc., 2015)
 OLEX2 (Dolomanov et al., 2009)
;
_computing_structure_refinement 'XL-2018/1 (Sheldrick, 2015b)'
_computing_structure_solution 'XT 2014/5 (Sheldrick, 2015a)'
_diffrn_ambient_temperature 100(2)
_diffrn_detector 'Bruker PHOTON 100'
_diffrn_detector_area_resol_mean 10.4167
_diffrn_detector_type CMOS
_diffrn_measured_fraction_theta_full 0.974
_diffrn_measured_fraction_theta_max 0.974
_diffrn_measurement_device_type D8Venture
_diffrn_measurement_method 'omega and phi scans'
_diffrn_radiation_monochromator mirrors
_diffrn_radiation_probe x-ray
_diffrn_radiation_type MoK\a
_diffrn_radiation_wavelength 0.71073
_diffrn_reflns_av_R_equivalents 0.0802
_diffrn_reflns_av_unetI/netI 0.0838
_diffrn_reflns_Laue_measured_fraction_full 0.974
_diffrn_reflns_Laue_measured_fraction_max 0.974
_diffrn_reflns_limit_h_max 9
_diffrn_reflns_limit_h_min -10
_diffrn_reflns_limit_k_max 14
_diffrn_reflns_limit_k_min -14
_diffrn_reflns_limit_l_max 38
_diffrn_reflns_limit_l_min -37
_diffrn_reflns_number 43102
_diffrn_reflns_point_group_measured_fraction_full 0.974
_diffrn_reflns_point_group_measured_fraction_max 0.974
_diffrn_reflns_theta_full 24.149
_diffrn_reflns_theta_max 24.149
_diffrn_reflns_theta_min 2.265
_diffrn_source 'micro-focus X-ray tube'
_diffrn_source_type 'INCOATEC ImuS'
_diffrn_standards_number 0
_exptl_absorpt_coefficient_mu 0.578
_exptl_absorpt_correction_T_max 0.7450
_exptl_absorpt_correction_T_min 0.6734
_exptl_absorpt_correction_type multi-scan
_exptl_absorpt_process_details
;
SADABS-2016/2 (Bruker,2016/2) was used for absorption correction. 
wR2(int) was 0.1158 before and 0.0549 after correction. 
The Ratio of minimum to maximum transmission is 0.9039.
;
_exptl_crystal_colour 'clear light yellow'
_exptl_crystal_colour_lustre clear
_exptl_crystal_colour_modifier light
_exptl_crystal_colour_primary yellow
_exptl_crystal_density_diffrn 1.436
_exptl_crystal_description plate
_exptl_crystal_F_000 1712
_exptl_crystal_size_max 0.47
_exptl_crystal_size_mid 0.26
_exptl_crystal_size_min 0.17
_refine_diff_density_max 0.722
_refine_diff_density_min -0.532
_refine_diff_density_rms 0.086
_refine_ls_extinction_method none
_refine_ls_goodness_of_fit_ref 1.014
_refine_ls_hydrogen_treatment constr
_refine_ls_matrix_type full
_refine_ls_number_parameters 959
_refine_ls_number_reflns 12044
_refine_ls_number_restraints 0
_refine_ls_restrained_S_all 1.014
_refine_ls_R_factor_all 0.0840
_refine_ls_R_factor_gt 0.0424
_refine_ls_shift/su_max 0.001
_refine_ls_shift/su_mean 0.000
_refine_ls_structure_factor_coef Fsqd
_refine_ls_weighting_details 'w=1/[\s^2^(Fo^2^)+(0.0301P)^2^+1.0000P] where P=(Fo^2^+2Fc^2^)/3'
_refine_ls_weighting_scheme calc
_refine_ls_wR_factor_gt 0.0703
_refine_ls_wR_factor_ref 0.0802
_reflns_Friedel_coverage 0.000
_reflns_number_gt 8452
_reflns_number_total 12044
_reflns_threshold_expression 'I > 2\s(I)'
_cod_data_source_file d1sc04277g2.cif
_cod_data_source_block mo_0906_am_0m
_cod_database_code 1566620
_shelx_shelxl_version_number 2018/3
_shelx_space_group_comment
;
The symmetry employed for this shelxl refinement is uniquely defined
by the following loop, which should always be used as a source of
symmetry information in preference to the above space-group names.
They are only intended as comments.
;
_shelx_estimated_absorpt_t_max 0.908
_shelx_estimated_absorpt_t_min 0.773
_olex2_refinement_description
;
1. Fixed Uiso
 At 1.2 times of:
  All C(H) groups, All C(H,H) groups
 At 1.5 times of:
  All C(H,H,H) groups
2.a Secondary CH2 refined with riding coordinates:
 C8(H8A,H8B), C21(H21A,H21B)
2.b Aromatic/amide H refined with riding coordinates:
 C5(H5), C10(H10), C11(H11), C12(H12), C13(H13), C14(H14), C16(H16), C17(H17),
 C18(H18), C19(H19), C20(H20), C24(H24), C28(H28), C29(H29), C30(H30), C31(H31),
  C32(H32), C34(H34), C35(H35), C36(H36), C37(H37), C38(H38), C40(H40),
 C41(H41), C42(H42), C43(H43), C44(H44), C46(H46), C47(H47), C48(H48), C49(H49),
  C50(H50), C52(H52), C53(H53), C54(H54), C55(H55), C56(H56), C58(H58),
 C59(H59), C60(H60), C61(H61), C62(H62), C64(H64), C65(H65), C66(H66), C67(H67),
  C68(H68), C70(H70), C71(H71), C72(H72), C73(H73), C74(H74), C76(H76),
 C77(H77), C78(H78), C79(H79), C80(H80), C82(H82), C83(H83), C84(H84), C85(H85),
  C86(H86)
2.c Idealised Me refined as rotating group:
 C3(H3A,H3B,H3C), C7(H7A,H7B,H7C), C22(H22A,H22B,H22C), C26(H26A,H26B,H26C)
;
_olex2_submission_special_instructions 'No special instructions were received'

loop_
_space_group_symop_operation_xyz
'x, y, z'
'-x, -y, -z'

loop_
_atom_site_label
_atom_site_type_symbol
_atom_site_fract_x
_atom_site_fract_y
_atom_site_fract_z
_atom_site_U_iso_or_equiv
_atom_site_adp_type
_atom_site_occupancy
_atom_site_site_symmetry_order
_atom_site_calc_flag
_atom_site_refinement_flags_posn
_atom_site_refinement_flags_adp
_atom_site_refinement_flags_occupancy
_atom_site_disorder_assembly
_atom_site_disorder_group
Rh1 Rh 0.71599(3) 0.42221(2) 0.16073(2) 0.01566(9) Uani 1 1 d . . . . .
P1 P 0.68155(11) 0.41415(8) 0.09480(3) 0.0130(2) Uani 1 1 d . . . . .
F1 F 0.4876(3) 0.15829(17) 0.08072(8) 0.0382(7) Uani 1 1 d . . . . .
F2 F 0.7306(2) 0.16802(16) 0.07068(6) 0.0269(6) Uani 1 1 d . . . . .
F3 F 0.6296(3) 0.17936(16) 0.13321(6) 0.0278(6) Uani 1 1 d . . . . .
O1 O 0.4263(3) 0.3602(2) 0.18037(9) 0.0312(8) Uani 1 1 d . . . . .
O3 O 0.7489(3) 0.4325(2) 0.22157(8) 0.0314(8) Uani 1 1 d . . . . .
O4 O 0.9065(3) 0.4794(2) 0.14753(8) 0.0256(7) Uani 1 1 d . . . . .
C1 C 0.5407(5) 0.3805(3) 0.17191(12) 0.0198(10) Uani 1 1 d . . . . .
C3 C 0.8523(6) 0.4641(4) 0.28168(14) 0.0586(17) Uani 1 1 d . . . . .
H3A H 0.759786 0.507947 0.289801 0.088 Uiso 1 1 calc GR . . . .
H3B H 0.937452 0.491735 0.290313 0.088 Uiso 1 1 calc GR . . . .
H3C H 0.857633 0.391685 0.294427 0.088 Uiso 1 1 calc GR . . . .
C4 C 0.8554(6) 0.4655(4) 0.23607(15) 0.0374(13) Uani 1 1 d . . . . .
C5 C 0.9716(6) 0.5011(3) 0.21457(15) 0.0369(13) Uani 1 1 d . . . . .
H5 H 1.043640 0.523780 0.229750 0.044 Uiso 1 1 calc R . . . .
C6 C 0.9924(5) 0.5066(3) 0.17270(16) 0.0362(13) Uani 1 1 d . . . . .
C7 C 1.1218(5) 0.5460(4) 0.15297(17) 0.0585(17) Uani 1 1 d . . . . .
H7A H 1.173210 0.494949 0.135573 0.088 Uiso 1 1 calc GR . . . .
H7B H 1.190443 0.555709 0.173759 0.088 Uiso 1 1 calc GR . . . .
H7C H 1.087043 0.613496 0.136561 0.088 Uiso 1 1 calc GR . . . .
C8 C 0.5535(4) 0.3351(3) 0.08045(11) 0.0165(9) Uani 1 1 d . . . . .
H8A H 0.456621 0.358001 0.093586 0.020 Uiso 1 1 calc R . . . .
H8B H 0.538016 0.350216 0.050833 0.020 Uiso 1 1 calc R . . . .
C9 C 0.8527(4) 0.3770(3) 0.06628(11) 0.0144(9) Uani 1 1 d . . . . .
C10 C 0.9806(4) 0.3225(3) 0.08620(13) 0.0250(11) Uani 1 1 d . . . . .
H10 H 0.978184 0.303614 0.114652 0.030 Uiso 1 1 calc R . . . .
C11 C 1.1113(5) 0.2953(3) 0.06512(14) 0.0343(12) Uani 1 1 d . . . . .
H11 H 1.198723 0.259683 0.079231 0.041 Uiso 1 1 calc R . . . .
C12 C 1.1154(5) 0.3197(3) 0.02364(15) 0.0365(12) Uani 1 1 d . . . . .
H12 H 1.204915 0.300393 0.009060 0.044 Uiso 1 1 calc R . . . .
C13 C 0.9875(5) 0.3725(3) 0.00353(13) 0.0304(11) Uani 1 1 d . . . . .
H13 H 0.989209 0.389139 -0.025043 0.037 Uiso 1 1 calc R . . . .
C14 C 0.8572(4) 0.4013(3) 0.02475(11) 0.0207(10) Uani 1 1 d . . . . .
H14 H 0.770313 0.437935 0.010664 0.025 Uiso 1 1 calc R . . . .
C15 C 0.6147(4) 0.5488(3) 0.07100(10) 0.0141(9) Uani 1 1 d . . . . .
C16 C 0.6983(4) 0.6251(3) 0.07671(11) 0.0183(10) Uani 1 1 d . . . . .
H16 H 0.788734 0.605344 0.091466 0.022 Uiso 1 1 calc R . . . .
C17 C 0.6513(5) 0.7292(3) 0.06121(12) 0.0241(10) Uani 1 1 d . . . . .
H17 H 0.708370 0.780649 0.065591 0.029 Uiso 1 1 calc R . . . .
C18 C 0.5210(5) 0.7575(3) 0.03934(12) 0.0234(10) Uani 1 1 d . . . . .
H18 H 0.488787 0.828859 0.028575 0.028 Uiso 1 1 calc R . . . .
C19 C 0.4371(5) 0.6837(3) 0.03292(11) 0.0221(10) Uani 1 1 d . . . . .
H19 H 0.347506 0.703947 0.017785 0.027 Uiso 1 1 calc R . . . .
C20 C 0.4848(4) 0.5786(3) 0.04888(11) 0.0208(10) Uani 1 1 d . . . . .
H20 H 0.427370 0.527338 0.044451 0.025 Uiso 1 1 calc R . . . .
B1 B 0.6023(5) 0.2084(4) 0.09157(14) 0.0180(11) Uani 1 1 d . . . . .
Rh2 Rh 0.37820(3) 0.97579(2) 0.38807(2) 0.01566(9) Uani 1 1 d . . . . .
P2 P 0.44643(11) 0.92579(8) 0.32718(3) 0.0153(2) Uani 1 1 d . . . . .
F4 F 0.7567(2) 0.64277(17) 0.34068(7) 0.0305(6) Uani 1 1 d . . . . .
F5 F 0.6024(3) 0.70106(17) 0.39085(6) 0.0349(6) Uani 1 1 d . . . . .
F6 F 0.5110(3) 0.63669(18) 0.33814(8) 0.0387(7) Uani 1 1 d . . . . .
O2 O 0.6939(3) 0.9253(2) 0.41142(9) 0.0347(8) Uani 1 1 d . . . . .
O5 O 0.1651(3) 1.0316(2) 0.36755(7) 0.0198(7) Uani 1 1 d . . . . .
O6 O 0.3017(3) 1.0107(2) 0.44542(7) 0.0215(7) Uani 1 1 d . . . . .
C2 C 0.5697(5) 0.9410(3) 0.40259(11) 0.0209(10) Uani 1 1 d . . . . .
C21 C 0.5934(4) 0.8122(3) 0.32306(11) 0.0169(9) Uani 1 1 d . . . . .
H21A H 0.592936 0.799254 0.294350 0.020 Uiso 1 1 calc R . . . .
H21B H 0.687227 0.837192 0.326962 0.020 Uiso 1 1 calc R . . . .
C22 C 0.1508(5) 1.0751(3) 0.49835(11) 0.0290(11) Uani 1 1 d . . . . .
H22A H 0.186061 1.009340 0.515732 0.044 Uiso 1 1 calc GR . . . .
H22B H 0.044964 1.099872 0.503616 0.044 Uiso 1 1 calc GR . . . .
H22C H 0.207445 1.128428 0.504155 0.044 Uiso 1 1 calc GR . . . .
C23 C 0.1721(5) 1.0562(3) 0.45439(12) 0.0200(10) Uani 1 1 d . . . . .
C24 C 0.0527(4) 1.0898(3) 0.42795(12) 0.0215(10) Uani 1 1 d . . . . .
H24 H -0.037022 1.125915 0.438627 0.026 Uiso 1 1 calc R . . . .
C25 C 0.0533(4) 1.0750(3) 0.38703(12) 0.0211(10) Uani 1 1 d . . . . .
C26 C -0.0880(4) 1.1110(3) 0.36279(13) 0.0298(11) Uani 1 1 d . . . . .
H26A H -0.066960 1.152205 0.337442 0.045 Uiso 1 1 calc GR . . . .
H26B H -0.161748 1.154590 0.378473 0.045 Uiso 1 1 calc GR . . . .
H26C H -0.127119 1.049467 0.356718 0.045 Uiso 1 1 calc GR . . . .
C27 C 0.5176(4) 1.0248(3) 0.29277(12) 0.0210(10) Uani 1 1 d . . . . .
C28 C 0.5513(4) 1.1132(3) 0.30672(14) 0.0300(11) Uani 1 1 d . . . . .
H28 H 0.527305 1.126615 0.333770 0.036 Uiso 1 1 calc R . . . .
C29 C 0.6209(5) 1.1834(4) 0.28122(18) 0.0459(15) Uani 1 1 d . . . . .
H29 H 0.644338 1.243912 0.291042 0.055 Uiso 1 1 calc R . . . .
C30 C 0.6549(5) 1.1645(4) 0.24218(17) 0.0488(16) Uani 1 1 d . . . . .
H30 H 0.701688 1.212260 0.224950 0.059 Uiso 1 1 calc R . . . .
C31 C 0.6216(5) 1.0765(4) 0.22760(14) 0.0413(14) Uani 1 1 d . . . . .
H31 H 0.645613 1.063479 0.200512 0.050 Uiso 1 1 calc R . . . .
C32 C 0.5537(4) 1.0084(4) 0.25267(13) 0.0307(12) Uani 1 1 d . . . . .
H32 H 0.530528 0.948188 0.242528 0.037 Uiso 1 1 calc R . . . .
C33 C 0.2772(4) 0.9061(3) 0.30369(11) 0.0170(10) Uani 1 1 d . . . . .
C34 C 0.2248(4) 0.8123(3) 0.31459(11) 0.0230(10) Uani 1 1 d . . . . .
H34 H 0.286533 0.754384 0.329617 0.028 Uiso 1 1 calc R . . . .
C35 C 0.0828(5) 0.8040(4) 0.30347(12) 0.0296(11) Uani 1 1 d . . . . .
H35 H 0.047532 0.740357 0.311093 0.036 Uiso 1 1 calc R . . . .
C36 C -0.0086(5) 0.8879(4) 0.28126(12) 0.0306(12) Uani 1 1 d . . . . .
H36 H -0.105954 0.881953 0.273811 0.037 Uiso 1 1 calc R . . . .
C37 C 0.0435(4) 0.9797(4) 0.27022(11) 0.0256(11) Uani 1 1 d . . . . .
H37 H -0.018351 1.037153 0.254966 0.031 Uiso 1 1 calc R . . . .
C38 C 0.1846(4) 0.9893(3) 0.28102(11) 0.0207(10) Uani 1 1 d . . . . .
H38 H 0.219024 1.053041 0.272975 0.025 Uiso 1 1 calc R . . . .
B2 B 0.6137(5) 0.6971(4) 0.34875(14) 0.0205(12) Uani 1 1 d . . . . .
P3 P 0.15591(11) 0.43267(8) 0.41132(3) 0.0145(2) Uani 1 1 d . . . . .
C39 C 0.2073(4) 0.4075(3) 0.36060(11) 0.0159(9) Uani 1 1 d . . . . .
C40 C 0.2819(4) 0.4744(3) 0.33579(11) 0.0213(10) Uani 1 1 d . . . . .
H40 H 0.303469 0.536020 0.345152 0.026 Uiso 1 1 calc R . . . .
C41 C 0.3241(5) 0.4504(3) 0.29751(12) 0.0275(11) Uani 1 1 d . . . . .
H41 H 0.374927 0.495892 0.280403 0.033 Uiso 1 1 calc R . . . .
C42 C 0.2933(5) 0.3612(3) 0.28376(12) 0.0278(11) Uani 1 1 d . . . . .
H42 H 0.323001 0.345379 0.257287 0.033 Uiso 1 1 calc R . . . .
C43 C 0.2194(4) 0.2946(3) 0.30835(12) 0.0253(11) Uani 1 1 d . . . . .
H43 H 0.197775 0.233155 0.298795 0.030 Uiso 1 1 calc R . . . .
C44 C 0.1771(4) 0.3174(3) 0.34675(11) 0.0209(10) Uani 1 1 d . . . . .
H44 H 0.127016 0.271266 0.363809 0.025 Uiso 1 1 calc R . . . .
C45 C 0.2881(4) 0.3519(3) 0.44650(11) 0.0149(9) Uani 1 1 d . . . . .
C46 C 0.2997(4) 0.3824(3) 0.48488(11) 0.0208(10) Uani 1 1 d . . . . .
H46 H 0.244681 0.447648 0.491462 0.025 Uiso 1 1 calc R . . . .
C47 C 0.3927(4) 0.3164(3) 0.51349(12) 0.0256(11) Uani 1 1 d . . . . .
H47 H 0.400865 0.336441 0.539756 0.031 Uiso 1 1 calc R . . . .
C48 C 0.4728(4) 0.2219(3) 0.50377(12) 0.0247(11) Uani 1 1 d . . . . .
H48 H 0.535974 0.176934 0.523383 0.030 Uiso 1 1 calc R . . . .
C49 C 0.4617(4) 0.1924(3) 0.46568(13) 0.0244(11) Uani 1 1 d . . . . .
H49 H 0.518303 0.127584 0.459138 0.029 Uiso 1 1 calc R . . . .
C50 C 0.3684(4) 0.2565(3) 0.43674(12) 0.0179(10) Uani 1 1 d . . . . .
H50 H 0.359658 0.235387 0.410669 0.022 Uiso 1 1 calc R . . . .
C51 C -0.0248(4) 0.4019(3) 0.42174(11) 0.0134(9) Uani 1 1 d . . . . .
C52 C -0.1351(4) 0.4349(3) 0.39277(12) 0.0217(10) Uani 1 1 d . . . . .
H52 H -0.110762 0.464722 0.366577 0.026 Uiso 1 1 calc R . . . .
C53 C -0.2807(4) 0.4249(3) 0.40173(12) 0.0240(10) Uani 1 1 d . . . . .
H53 H -0.356130 0.447670 0.381795 0.029 Uiso 1 1 calc R . . . .
C54 C -0.3152(4) 0.3818(3) 0.43959(12) 0.0251(11) Uani 1 1 d . . . . .
H54 H -0.415214 0.375674 0.445903 0.030 Uiso 1 1 calc R . . . .
C55 C -0.2053(4) 0.3469(3) 0.46884(12) 0.0255(11) Uani 1 1 d . . . . .
H55 H -0.230022 0.316460 0.494898 0.031 Uiso 1 1 calc R . . . .
C56 C -0.0601(4) 0.3566(3) 0.45981(12) 0.0191(10) Uani 1 1 d . . . . .
H56 H 0.015555 0.332435 0.479599 0.023 Uiso 1 1 calc R . . . .
C57 C 0.1464(4) 0.5689(3) 0.41718(11) 0.0153(9) Uani 1 1 d . . . . .
C58 C 0.0072(4) 0.6346(3) 0.41976(11) 0.0211(10) Uani 1 1 d . . . . .
H58 H -0.081414 0.606691 0.419570 0.025 Uiso 1 1 calc R . . . .
C59 C 0.0002(5) 0.7403(3) 0.42258(12) 0.0265(11) Uani 1 1 d . . . . .
H59 H -0.093627 0.785171 0.424721 0.032 Uiso 1 1 calc R . . . .
C60 C 0.1290(5) 0.7811(3) 0.42231(12) 0.0269(11) Uani 1 1 d . . . . .
H60 H 0.123008 0.854012 0.424110 0.032 Uiso 1 1 calc R . . . .
C61 C 0.2668(5) 0.7168(3) 0.41945(11) 0.0215(10) Uani 1 1 d . . . . .
H61 H 0.354713 0.745797 0.419008 0.026 Uiso 1 1 calc R . . . .
C62 C 0.2763(4) 0.6107(3) 0.41724(11) 0.0184(10) Uani 1 1 d . . . . .
H62 H 0.370702 0.566140 0.415764 0.022 Uiso 1 1 calc R . . . .
P4 P 0.12511(11) 0.92266(8) 0.13817(3) 0.0129(2) Uani 1 1 d . . . . .
C63 C -0.0554(4) 0.8896(3) 0.14586(11) 0.0131(9) Uani 1 1 d . . . . .
C64 C -0.0801(4) 0.8097(3) 0.17529(12) 0.0229(10) Uani 1 1 d . . . . .
H64 H 0.000695 0.769112 0.190915 0.027 Uiso 1 1 calc R . . . .
C65 C -0.2217(4) 0.7892(3) 0.18188(14) 0.0334(12) Uani 1 1 d . . . . .
H65 H -0.238222 0.733538 0.201601 0.040 Uiso 1 1 calc R . . . .
C66 C -0.3398(5) 0.8500(3) 0.15966(14) 0.0316(12) Uani 1 1 d . . . . .
H66 H -0.437528 0.836720 0.164660 0.038 Uiso 1 1 calc R . . . .
C67 C -0.3166(4) 0.9296(3) 0.13031(13) 0.0230(10) Uani 1 1 d . . . . .
H67 H -0.398031 0.970436 0.114987 0.028 Uiso 1 1 calc R . . . .
C68 C -0.1747(4) 0.9498(3) 0.12329(11) 0.0182(10) Uani 1 1 d . . . . .
H68 H -0.158394 1.004627 0.103145 0.022 Uiso 1 1 calc R . . . .
C69 C 0.1613(4) 0.9422(3) 0.08505(11) 0.0136(9) Uani 1 1 d . . . . .
C70 C 0.1070(4) 0.8812(3) 0.05876(11) 0.0171(10) Uani 1 1 d . . . . .
H70 H 0.047984 0.831178 0.068985 0.021 Uiso 1 1 calc R . . . .
C71 C 0.1401(4) 0.8947(3) 0.01768(12) 0.0209(10) Uani 1 1 d . . . . .
H71 H 0.103687 0.853834 -0.000238 0.025 Uiso 1 1 calc R . . . .
C72 C 0.2263(4) 0.9678(3) 0.00282(12) 0.0234(10) Uani 1 1 d . . . . .
H72 H 0.249838 0.976139 -0.025200 0.028 Uiso 1 1 calc R . . . .
C73 C 0.2781(5) 1.0285(3) 0.02864(12) 0.0254(11) Uani 1 1 d . . . . .
H73 H 0.335703 1.079306 0.018264 0.030 Uiso 1 1 calc R . . . .
C74 C 0.2462(4) 1.0155(3) 0.06952(12) 0.0182(10) Uani 1 1 d . . . . .
H74 H 0.282706 1.057152 0.087153 0.022 Uiso 1 1 calc R . . . .
C75 C 0.1331(4) 1.0398(3) 0.16053(10) 0.0112(9) Uani 1 1 d . . . . .
C76 C 0.2712(4) 1.0659(3) 0.16658(11) 0.0188(10) Uani 1 1 d . . . . .
H76 H 0.359462 1.019444 0.160206 0.023 Uiso 1 1 calc R . . . .
C77 C 0.2808(5) 1.1583(3) 0.18172(12) 0.0229(10) Uani 1 1 d . . . . .
H77 H 0.375287 1.176479 0.185003 0.027 Uiso 1 1 calc R . . . .
C78 C 0.1535(4) 1.2242(3) 0.19205(11) 0.0214(10) Uani 1 1 d . . . . .
H78 H 0.160260 1.287971 0.202469 0.026 Uiso 1 1 calc R . . . .
C79 C 0.0146(4) 1.1981(3) 0.18735(11) 0.0189(10) Uani 1 1 d . . . . .
H79 H -0.072824 1.242453 0.195558 0.023 Uiso 1 1 calc R . . . .
C80 C 0.0045(4) 1.1073(3) 0.17066(11) 0.0149(9) Uani 1 1 d . . . . .
H80 H -0.090258 1.091024 0.166119 0.018 Uiso 1 1 calc R . . . .
C81 C 0.2621(4) 0.8175(3) 0.16206(11) 0.0132(9) Uani 1 1 d . . . . .
C82 C 0.2828(4) 0.8084(3) 0.20415(11) 0.0152(9) Uani 1 1 d . . . . .
H82 H 0.229066 0.859944 0.219610 0.018 Uiso 1 1 calc R . . . .
C83 C 0.3818(4) 0.7241(3) 0.22282(11) 0.0162(9) Uani 1 1 d . . . . .
H83 H 0.396586 0.717859 0.251235 0.019 Uiso 1 1 calc R . . . .
C84 C 0.4594(4) 0.6489(3) 0.20058(12) 0.0174(10) Uani 1 1 d . . . . .
H84 H 0.526408 0.590556 0.213679 0.021 Uiso 1 1 calc R . . . .
C85 C 0.4395(4) 0.6584(3) 0.15926(11) 0.0184(10) Uani 1 1 d . . . . .
H85 H 0.494062 0.606783 0.144020 0.022 Uiso 1 1 calc R . . . .
C86 C 0.3411(4) 0.7422(3) 0.13968(11) 0.0131(9) Uani 1 1 d . . . . .
H86 H 0.327921 0.748012 0.111207 0.016 Uiso 1 1 calc R . . . .

loop_
_atom_site_aniso_label
_atom_site_aniso_U_11
_atom_site_aniso_U_22
_atom_site_aniso_U_33
_atom_site_aniso_U_23
_atom_site_aniso_U_13
_atom_site_aniso_U_12
Rh1 0.01834(19) 0.01414(18) 0.01274(18) -0.00236(14) -0.00284(15) 0.00229(15)
P1 0.0147(6) 0.0112(6) 0.0129(6) 0.0000(4) 0.0002(5) -0.0024(5)
F1 0.0359(15) 0.0224(14) 0.0598(18) -0.0010(13) -0.0150(14) -0.0147(12)
F2 0.0333(15) 0.0171(13) 0.0294(14) -0.0056(11) 0.0122(12) -0.0023(11)
F3 0.0429(15) 0.0175(13) 0.0197(13) -0.0002(10) 0.0028(12) 0.0006(11)
O1 0.0307(19) 0.0288(19) 0.0325(19) -0.0005(14) 0.0108(16) -0.0049(16)
O3 0.0381(19) 0.0301(18) 0.0222(17) -0.0092(14) -0.0108(15) 0.0083(15)
O4 0.0178(16) 0.0205(17) 0.0398(19) -0.0041(14) -0.0092(15) -0.0051(13)
C1 0.028(3) 0.012(2) 0.017(2) -0.0024(18) 0.002(2) 0.004(2)
C3 0.071(4) 0.064(4) 0.036(3) -0.025(3) -0.030(3) 0.016(3)
C4 0.042(3) 0.023(3) 0.042(3) -0.015(2) -0.018(3) 0.015(3)
C5 0.044(3) 0.024(3) 0.043(3) -0.012(2) -0.033(3) 0.001(2)
C6 0.022(3) 0.011(2) 0.073(4) -0.002(2) -0.019(3) 0.004(2)
C7 0.029(3) 0.038(3) 0.108(5) 0.002(3) -0.021(3) -0.009(3)
C8 0.016(2) 0.019(2) 0.014(2) -0.0031(18) -0.0021(18) -0.0025(19)
C9 0.016(2) 0.009(2) 0.019(2) -0.0048(17) 0.0092(19) -0.0023(18)
C10 0.025(3) 0.021(2) 0.025(3) 0.003(2) 0.009(2) 0.002(2)
C11 0.026(3) 0.024(3) 0.047(3) -0.001(2) 0.006(2) 0.007(2)
C12 0.027(3) 0.027(3) 0.054(3) -0.010(2) 0.025(3) -0.002(2)
C13 0.045(3) 0.028(3) 0.020(2) -0.007(2) 0.017(2) -0.011(2)
C14 0.025(3) 0.023(2) 0.016(2) -0.0046(19) 0.007(2) -0.009(2)
C15 0.020(2) 0.014(2) 0.006(2) -0.0018(17) 0.0063(18) 0.0008(19)
C16 0.021(2) 0.017(2) 0.015(2) 0.0005(18) 0.0052(19) -0.002(2)
C17 0.031(3) 0.021(3) 0.021(2) -0.003(2) 0.013(2) -0.007(2)
C18 0.032(3) 0.013(2) 0.019(2) 0.0032(19) 0.012(2) 0.007(2)
C19 0.025(2) 0.024(3) 0.012(2) -0.0029(19) 0.0027(19) 0.008(2)
C20 0.025(3) 0.017(2) 0.018(2) -0.0013(19) -0.001(2) 0.002(2)
B1 0.017(3) 0.021(3) 0.017(3) -0.004(2) 0.001(2) -0.006(2)
Rh2 0.01796(19) 0.01501(18) 0.01454(18) -0.00251(14) -0.00064(15) -0.00387(15)
P2 0.0155(6) 0.0157(6) 0.0142(6) 0.0007(5) 0.0008(5) -0.0038(5)
F4 0.0267(14) 0.0231(14) 0.0362(15) 0.0003(11) 0.0062(12) 0.0064(12)
F5 0.0499(17) 0.0293(15) 0.0184(14) 0.0033(11) 0.0069(12) 0.0056(13)
F6 0.0378(16) 0.0231(14) 0.0570(18) -0.0016(13) -0.0073(14) -0.0116(12)
O2 0.0218(18) 0.046(2) 0.0351(19) -0.0053(16) -0.0079(15) -0.0027(16)
O5 0.0164(16) 0.0237(16) 0.0200(16) -0.0056(13) 0.0020(13) -0.0036(13)
O6 0.0290(18) 0.0199(16) 0.0172(15) -0.0053(12) 0.0015(14) -0.0065(14)
C2 0.029(3) 0.021(2) 0.014(2) -0.0079(19) -0.002(2) -0.006(2)
C21 0.019(2) 0.020(2) 0.012(2) -0.0037(18) 0.0016(18) -0.0009(19)
C22 0.030(3) 0.040(3) 0.023(3) -0.013(2) 0.011(2) -0.015(2)
C23 0.026(3) 0.016(2) 0.023(2) -0.0075(19) 0.008(2) -0.013(2)
C24 0.018(2) 0.023(2) 0.024(3) -0.005(2) 0.007(2) -0.006(2)
C25 0.021(2) 0.018(2) 0.025(3) -0.0005(19) 0.005(2) -0.008(2)
C26 0.021(2) 0.030(3) 0.038(3) -0.008(2) 0.001(2) -0.001(2)
C27 0.011(2) 0.026(3) 0.023(3) 0.008(2) 0.0012(19) -0.001(2)
C28 0.018(2) 0.025(3) 0.043(3) 0.013(2) -0.002(2) -0.002(2)
C29 0.021(3) 0.021(3) 0.092(5) 0.018(3) -0.006(3) -0.007(2)
C30 0.011(3) 0.054(4) 0.065(4) 0.044(3) 0.002(3) 0.002(3)
C31 0.017(3) 0.067(4) 0.032(3) 0.025(3) 0.002(2) -0.006(3)
C32 0.016(2) 0.042(3) 0.029(3) 0.016(2) -0.004(2) -0.003(2)
C33 0.018(2) 0.025(3) 0.008(2) -0.0052(18) 0.0036(18) -0.002(2)
C34 0.022(3) 0.031(3) 0.014(2) 0.004(2) -0.0017(19) -0.004(2)
C35 0.027(3) 0.049(3) 0.018(2) -0.005(2) 0.006(2) -0.021(2)
C36 0.020(3) 0.061(3) 0.012(2) -0.004(2) 0.001(2) -0.011(3)
C37 0.018(2) 0.043(3) 0.012(2) -0.004(2) 0.0002(19) 0.005(2)
C38 0.022(2) 0.027(3) 0.011(2) -0.0046(19) 0.0041(19) 0.000(2)
B2 0.021(3) 0.024(3) 0.016(3) -0.003(2) 0.004(2) -0.005(2)
P3 0.0131(6) 0.0163(6) 0.0144(6) -0.0007(5) 0.0003(5) -0.0042(5)
C39 0.011(2) 0.020(2) 0.015(2) 0.0015(19) 0.0008(18) -0.0010(19)
C40 0.020(2) 0.025(3) 0.020(2) -0.004(2) 0.000(2) -0.007(2)
C41 0.029(3) 0.037(3) 0.017(2) 0.003(2) 0.005(2) -0.013(2)
C42 0.028(3) 0.040(3) 0.014(2) -0.009(2) 0.001(2) 0.002(2)
C43 0.027(3) 0.024(3) 0.027(3) -0.009(2) 0.000(2) -0.004(2)
C44 0.027(3) 0.022(2) 0.014(2) -0.0001(19) -0.001(2) -0.007(2)
C45 0.010(2) 0.021(2) 0.015(2) 0.0025(18) 0.0002(18) -0.0079(19)
C46 0.016(2) 0.028(3) 0.020(2) -0.003(2) 0.0031(19) -0.009(2)
C47 0.024(3) 0.041(3) 0.015(2) 0.002(2) -0.002(2) -0.018(2)
C48 0.021(3) 0.025(3) 0.026(3) 0.013(2) -0.006(2) -0.010(2)
C49 0.021(2) 0.016(2) 0.037(3) 0.004(2) -0.012(2) -0.008(2)
C50 0.014(2) 0.019(2) 0.023(2) -0.0013(19) -0.0023(19) -0.0080(19)
C51 0.013(2) 0.013(2) 0.013(2) 0.0008(17) 0.0021(18) -0.0024(18)
C52 0.018(2) 0.025(3) 0.023(2) 0.001(2) -0.001(2) -0.009(2)
C53 0.016(2) 0.025(3) 0.030(3) 0.004(2) -0.005(2) -0.004(2)
C54 0.013(2) 0.029(3) 0.033(3) 0.003(2) 0.001(2) -0.006(2)
C55 0.025(3) 0.030(3) 0.021(2) 0.004(2) 0.007(2) -0.009(2)
C56 0.015(2) 0.019(2) 0.022(2) 0.0020(19) -0.0024(19) -0.0049(19)
C57 0.015(2) 0.020(2) 0.013(2) -0.0021(18) 0.0016(18) -0.0062(19)
C58 0.022(2) 0.022(3) 0.019(2) -0.0010(19) 0.0028(19) -0.006(2)
C59 0.027(3) 0.022(3) 0.027(3) -0.005(2) 0.000(2) 0.006(2)
C60 0.045(3) 0.016(2) 0.020(2) -0.0037(19) 0.001(2) -0.004(2)
C61 0.030(3) 0.024(3) 0.012(2) -0.0002(19) -0.002(2) -0.012(2)
C62 0.021(2) 0.022(2) 0.012(2) -0.0029(18) -0.0003(19) -0.003(2)
P4 0.0105(5) 0.0119(6) 0.0164(6) -0.0021(4) 0.0003(5) -0.0018(5)
C63 0.009(2) 0.013(2) 0.018(2) -0.0065(18) 0.0026(18) -0.0025(18)
C64 0.012(2) 0.019(2) 0.038(3) 0.002(2) -0.003(2) -0.0043(19)
C65 0.017(3) 0.023(3) 0.057(3) 0.013(2) 0.000(2) -0.006(2)
C66 0.015(2) 0.019(3) 0.064(3) -0.004(2) 0.001(2) -0.010(2)
C67 0.010(2) 0.016(2) 0.042(3) -0.008(2) -0.004(2) 0.0022(19)
C68 0.023(2) 0.014(2) 0.018(2) -0.0054(18) -0.0018(19) -0.0023(19)
C69 0.013(2) 0.010(2) 0.015(2) -0.0001(18) 0.0028(18) 0.0026(18)
C70 0.013(2) 0.014(2) 0.023(2) -0.0027(18) -0.0024(19) 0.0016(18)
C71 0.021(2) 0.020(2) 0.019(2) -0.0080(19) -0.005(2) 0.005(2)
C72 0.028(3) 0.021(2) 0.015(2) 0.001(2) 0.004(2) 0.008(2)
C73 0.029(3) 0.015(2) 0.030(3) 0.002(2) 0.007(2) -0.002(2)
C74 0.020(2) 0.014(2) 0.019(2) -0.0001(18) 0.0017(19) -0.0007(19)
C75 0.012(2) 0.013(2) 0.009(2) 0.0004(16) -0.0022(17) -0.0040(18)
C76 0.018(2) 0.016(2) 0.022(2) -0.0040(18) -0.0024(19) 0.0022(19)
C77 0.022(2) 0.016(2) 0.032(3) -0.005(2) -0.010(2) -0.003(2)
C78 0.031(3) 0.012(2) 0.022(2) -0.0060(19) -0.007(2) -0.003(2)
C79 0.022(2) 0.014(2) 0.017(2) -0.0018(18) 0.0041(19) 0.0066(19)
C80 0.014(2) 0.014(2) 0.017(2) 0.0005(18) -0.0026(18) -0.0035(19)
C81 0.011(2) 0.012(2) 0.018(2) 0.0006(18) 0.0017(18) -0.0063(18)
C82 0.013(2) 0.015(2) 0.019(2) -0.0069(18) 0.0036(18) -0.0025(19)
C83 0.015(2) 0.020(2) 0.013(2) 0.0016(18) -0.0002(18) -0.002(2)
C84 0.008(2) 0.012(2) 0.031(3) 0.0011(19) -0.0002(19) -0.0010(18)
C85 0.021(2) 0.011(2) 0.021(2) -0.0003(18) 0.008(2) -0.0005(19)
C86 0.014(2) 0.015(2) 0.012(2) -0.0022(18) 0.0044(18) -0.0063(18)

loop_
_atom_type_symbol
_atom_type_description
_atom_type_scat_dispersion_real
_atom_type_scat_dispersion_imag
_atom_type_scat_source
C C 0.0033 0.0016 'International Tables Vol C Tables 4.2.6.8 and 6.1.1.4'
H H 0.0000 0.0000 'International Tables Vol C Tables 4.2.6.8 and 6.1.1.4'
B B 0.0013 0.0007 'International Tables Vol C Tables 4.2.6.8 and 6.1.1.4'
F F 0.0171 0.0103 'International Tables Vol C Tables 4.2.6.8 and 6.1.1.4'
O O 0.0106 0.0060 'International Tables Vol C Tables 4.2.6.8 and 6.1.1.4'
P P 0.1023 0.0942 'International Tables Vol C Tables 4.2.6.8 and 6.1.1.4'
Rh Rh -1.1178 0.9187 'International Tables Vol C Tables 4.2.6.8 and 6.1.1.4'

loop_
_geom_angle_atom_site_label_1
_geom_angle_atom_site_label_2
_geom_angle_atom_site_label_3
_geom_angle
_geom_angle_site_symmetry_1
_geom_angle_site_symmetry_3
_geom_angle_publ_flag
O3 Rh1 P1 178.90(9) . . ?
O4 Rh1 P1 90.25(8) . . ?
O4 Rh1 O3 88.97(12) . . ?
C1 Rh1 P1 89.60(12) . . ?
C1 Rh1 O3 91.13(15) . . ?
C1 Rh1 O4 176.19(14) . . ?
C8 P1 Rh1 118.79(13) . . ?
C8 P1 C9 106.33(17) . . ?
C8 P1 C15 106.70(17) . . ?
C9 P1 Rh1 114.51(12) . . ?
C9 P1 C15 101.21(17) . . ?
C15 P1 Rh1 107.62(12) . . ?
C4 O3 Rh1 125.9(3) . . ?
C6 O4 Rh1 126.9(3) . . ?
O1 C1 Rh1 175.2(4) . . ?
H3A C3 H3B 109.5 . . ?
H3A C3 H3C 109.5 . . ?
H3B C3 H3C 109.5 . . ?
C4 C3 H3A 109.5 . . ?
C4 C3 H3B 109.5 . . ?
C4 C3 H3C 109.5 . . ?
O3 C4 C3 114.8(5) . . ?
O3 C4 C5 126.6(4) . . ?
C5 C4 C3 118.6(4) . . ?
C4 C5 H5 117.0 . . ?
C4 C5 C6 126.1(4) . . ?
C6 C5 H5 117.0 . . ?
O4 C6 C5 125.5(4) . . ?
O4 C6 C7 113.2(5) . . ?
C5 C6 C7 121.3(4) . . ?
C6 C7 H7A 109.5 . . ?
C6 C7 H7B 109.5 . . ?
C6 C7 H7C 109.5 . . ?
H7A C7 H7B 109.5 . . ?
H7A C7 H7C 109.5 . . ?
H7B C7 H7C 109.5 . . ?
P1 C8 H8A 108.2 . . ?
P1 C8 H8B 108.2 . . ?
H8A C8 H8B 107.3 . . ?
B1 C8 P1 116.5(3) . . ?
B1 C8 H8A 108.2 . . ?
B1 C8 H8B 108.2 . . ?
C10 C9 P1 120.1(3) . . ?
C14 C9 P1 121.1(3) . . ?
C14 C9 C10 118.8(4) . . ?
C9 C10 H10 119.6 . . ?
C11 C10 C9 120.7(4) . . ?
C11 C10 H10 119.6 . . ?
C10 C11 H11 119.9 . . ?
C12 C11 C10 120.3(4) . . ?
C12 C11 H11 119.9 . . ?
C11 C12 H12 120.4 . . ?
C11 C12 C13 119.2(4) . . ?
C13 C12 H12 120.4 . . ?
C12 C13 H13 119.8 . . ?
C14 C13 C12 120.5(4) . . ?
C14 C13 H13 119.8 . . ?
C9 C14 C13 120.5(4) . . ?
C9 C14 H14 119.8 . . ?
C13 C14 H14 119.8 . . ?
C16 C15 P1 117.7(3) . . ?
C20 C15 P1 123.5(3) . . ?
C20 C15 C16 118.7(3) . . ?
C15 C16 H16 119.5 . . ?
C17 C16 C15 121.0(4) . . ?
C17 C16 H16 119.5 . . ?
C16 C17 H17 120.3 . . ?
C18 C17 C16 119.4(4) . . ?
C18 C17 H17 120.3 . . ?
C17 C18 H18 119.6 . . ?
C19 C18 C17 120.8(4) . . ?
C19 C18 H18 119.6 . . ?
C18 C19 H19 120.3 . . ?
C18 C19 C20 119.5(4) . . ?
C20 C19 H19 120.3 . . ?
C15 C20 C19 120.5(4) . . ?
C15 C20 H20 119.7 . . ?
C19 C20 H20 119.7 . . ?
F1 B1 C8 109.8(3) . . ?
F2 B1 F1 107.5(3) . . ?
F2 B1 F3 107.7(3) . . ?
F2 B1 C8 111.8(3) . . ?
F3 B1 F1 107.6(3) . . ?
F3 B1 C8 112.3(3) . . ?
O5 Rh2 P2 90.29(8) . . ?
O5 Rh2 O6 87.56(10) . . ?
O6 Rh2 P2 174.29(8) . . ?
C2 Rh2 P2 88.03(12) . . ?
C2 Rh2 O5 173.11(15) . . ?
C2 Rh2 O6 94.72(14) . . ?
C21 P2 Rh2 120.08(12) . . ?
C21 P2 C27 100.21(18) . . ?
C21 P2 C33 109.53(18) . . ?
C27 P2 Rh2 114.39(14) . . ?
C27 P2 C33 105.81(18) . . ?
C33 P2 Rh2 106.02(12) . . ?
C25 O5 Rh2 128.1(2) . . ?
C23 O6 Rh2 126.7(2) . . ?
O2 C2 Rh2 175.6(4) . . ?
P2 C21 H21A 105.2 . . ?
P2 C21 H21B 105.2 . . ?
H21A C21 H21B 105.9 . . ?
B2 C21 P2 128.3(3) . . ?
B2 C21 H21A 105.2 . . ?
B2 C21 H21B 105.2 . . ?
H22A C22 H22B 109.5 . . ?
H22A C22 H22C 109.5 . . ?
H22B C22 H22C 109.5 . . ?
C23 C22 H22A 109.5 . . ?
C23 C22 H22B 109.5 . . ?
C23 C22 H22C 109.5 . . ?
O6 C23 C22 114.8(3) . . ?
O6 C23 C24 126.3(4) . . ?
C24 C23 C22 118.9(4) . . ?
C23 C24 H24 117.2 . . ?
C23 C24 C25 125.6(4) . . ?
C25 C24 H24 117.2 . . ?
O5 C25 C24 125.4(4) . . ?
O5 C25 C26 115.3(3) . . ?
C24 C25 C26 119.3(4) . . ?
C25 C26 H26A 109.5 . . ?
C25 C26 H26B 109.5 . . ?
C25 C26 H26C 109.5 . . ?
H26A C26 H26B 109.5 . . ?
H26A C26 H26C 109.5 . . ?
H26B C26 H26C 109.5 . . ?
C28 C27 P2 120.7(3) . . ?
C28 C27 C32 118.0(4) . . ?
C32 C27 P2 121.0(3) . . ?
C27 C28 H28 119.8 . . ?
C27 C28 C29 120.4(5) . . ?
C29 C28 H28 119.8 . . ?
C28 C29 H29 120.1 . . ?
C30 C29 C28 119.9(5) . . ?
C30 C29 H29 120.1 . . ?
C29 C30 H30 119.7 . . ?
C29 C30 C31 120.5(5) . . ?
C31 C30 H30 119.7 . . ?
C30 C31 H31 120.4 . . ?
C32 C31 C30 119.2(5) . . ?
C32 C31 H31 120.4 . . ?
C27 C32 H32 119.0 . . ?
C31 C32 C27 121.9(5) . . ?
C31 C32 H32 119.0 . . ?
C34 C33 P2 119.3(3) . . ?
C38 C33 P2 121.1(3) . . ?
C38 C33 C34 118.6(4) . . ?
C33 C34 H34 120.0 . . ?
C35 C34 C33 120.0(4) . . ?
C35 C34 H34 120.0 . . ?
C34 C35 H35 119.7 . . ?
C34 C35 C36 120.7(4) . . ?
C36 C35 H35 119.7 . . ?
C35 C36 H36 120.4 . . ?
C37 C36 C35 119.3(4) . . ?
C37 C36 H36 120.4 . . ?
C36 C37 H37 119.6 . . ?
C36 C37 C38 120.8(4) . . ?
C38 C37 H37 119.6 . . ?
C33 C38 H38 119.7 . . ?
C37 C38 C33 120.6(4) . . ?
C37 C38 H38 119.7 . . ?
F4 B2 F5 107.6(3) . . ?
F4 B2 F6 107.6(3) . . ?
F4 B2 C21 107.5(3) . . ?
F5 B2 F6 107.5(4) . . ?
F5 B2 C21 113.1(3) . . ?
F6 B2 C21 113.4(3) . . ?
C39 P3 C45 109.92(17) . . ?
C39 P3 C57 110.93(18) . . ?
C51 P3 C39 108.68(17) . . ?
C51 P3 C45 109.46(17) . . ?
C51 P3 C57 107.91(17) . . ?
C57 P3 C45 109.91(17) . . ?
C40 C39 P3 121.0(3) . . ?
C44 C39 P3 119.0(3) . . ?
C44 C39 C40 119.9(4) . . ?
C39 C40 H40 120.4 . . ?
C41 C40 C39 119.3(4) . . ?
C41 C40 H40 120.4 . . ?
C40 C41 H41 119.7 . . ?
C40 C41 C42 120.7(4) . . ?
C42 C41 H41 119.7 . . ?
C41 C42 H42 119.9 . . ?
C41 C42 C43 120.1(4) . . ?
C43 C42 H42 119.9 . . ?
C42 C43 H43 120.1 . . ?
C44 C43 C42 119.8(4) . . ?
C44 C43 H43 120.1 . . ?
C39 C44 H44 119.9 . . ?
C43 C44 C39 120.2(4) . . ?
C43 C44 H44 119.9 . . ?
C46 C45 P3 118.8(3) . . ?
C50 C45 P3 120.5(3) . . ?
C50 C45 C46 120.5(3) . . ?
C45 C46 H46 120.3 . . ?
C47 C46 C45 119.4(4) . . ?
C47 C46 H46 120.3 . . ?
C46 C47 H47 119.9 . . ?
C48 C47 C46 120.1(4) . . ?
C48 C47 H47 119.9 . . ?
C47 C48 H48 119.9 . . ?
C49 C48 C47 120.2(4) . . ?
C49 C48 H48 119.9 . . ?
C48 C49 H49 119.6 . . ?
C48 C49 C50 120.7(4) . . ?
C50 C49 H49 119.6 . . ?
C45 C50 C49 119.0(4) . . ?
C45 C50 H50 120.5 . . ?
C49 C50 H50 120.5 . . ?
C52 C51 P3 118.9(3) . . ?
C52 C51 C56 119.7(4) . . ?
C56 C51 P3 120.9(3) . . ?
C51 C52 H52 119.8 . . ?
C51 C52 C53 120.4(4) . . ?
C53 C52 H52 119.8 . . ?
C52 C53 H53 120.2 . . ?
C54 C53 C52 119.5(4) . . ?
C54 C53 H53 120.2 . . ?
C53 C54 H54 119.6 . . ?
C53 C54 C55 120.7(4) . . ?
C55 C54 H54 119.6 . . ?
C54 C55 H55 120.2 . . ?
C56 C55 C54 119.7(4) . . ?
C56 C55 H55 120.2 . . ?
C51 C56 H56 120.1 . . ?
C55 C56 C51 119.9(4) . . ?
C55 C56 H56 120.1 . . ?
C58 C57 P3 119.6(3) . . ?
C62 C57 P3 120.4(3) . . ?
C62 C57 C58 120.0(4) . . ?
C57 C58 H58 120.3 . . ?
C59 C58 C57 119.4(4) . . ?
C59 C58 H58 120.3 . . ?
C58 C59 H59 119.9 . . ?
C60 C59 C58 120.2(4) . . ?
C60 C59 H59 119.9 . . ?
C59 C60 H60 119.7 . . ?
C59 C60 C61 120.7(4) . . ?
C61 C60 H60 119.7 . . ?
C60 C61 H61 120.0 . . ?
C62 C61 C60 119.9(4) . . ?
C62 C61 H61 120.0 . . ?
C57 C62 H62 120.1 . . ?
C61 C62 C57 119.7(4) . . ?
C61 C62 H62 120.1 . . ?
C63 P4 C81 109.27(17) . . ?
C69 P4 C63 109.07(17) . . ?
C69 P4 C75 110.12(17) . . ?
C69 P4 C81 109.97(17) . . ?
C75 P4 C63 109.88(17) . . ?
C75 P4 C81 108.51(17) . . ?
C64 C63 P4 121.3(3) . . ?
C64 C63 C68 119.8(4) . . ?
C68 C63 P4 118.8(3) . . ?
C63 C64 H64 120.0 . . ?
C65 C64 C63 120.1(4) . . ?
C65 C64 H64 120.0 . . ?
C64 C65 H65 120.1 . . ?
C64 C65 C66 119.8(4) . . ?
C66 C65 H65 120.1 . . ?
C65 C66 H66 119.7 . . ?
C67 C66 C65 120.6(4) . . ?
C67 C66 H66 119.7 . . ?
C66 C67 H67 120.1 . . ?
C66 C67 C68 119.8(4) . . ?
C68 C67 H67 120.1 . . ?
C63 C68 H68 120.1 . . ?
C67 C68 C63 119.9(4) . . ?
C67 C68 H68 120.1 . . ?
C70 C69 P4 120.1(3) . . ?
C74 C69 P4 120.4(3) . . ?
C74 C69 C70 119.4(4) . . ?
C69 C70 H70 120.2 . . ?
C71 C70 C69 119.5(4) . . ?
C71 C70 H70 120.2 . . ?
C70 C71 H71 119.9 . . ?
C72 C71 C70 120.2(4) . . ?
C72 C71 H71 119.9 . . ?
C71 C72 H72 119.9 . . ?
C73 C72 C71 120.2(4) . . ?
C73 C72 H72 119.9 . . ?
C72 C73 H73 119.9 . . ?
C74 C73 C72 120.1(4) . . ?
C74 C73 H73 119.9 . . ?
C69 C74 H74 119.7 . . ?
C73 C74 C69 120.6(4) . . ?
C73 C74 H74 119.7 . . ?
C76 C75 P4 119.2(3) . . ?
C80 C75 P4 121.4(3) . . ?
C80 C75 C76 119.3(3) . . ?
C75 C76 H76 119.7 . . ?
C77 C76 C75 120.6(4) . . ?
C77 C76 H76 119.7 . . ?
C76 C77 H77 120.1 . . ?
C78 C77 C76 119.8(4) . . ?
C78 C77 H77 120.1 . . ?
C77 C78 H78 119.8 . . ?
C77 C78 C79 120.4(4) . . ?
C79 C78 H78 119.8 . . ?
C78 C79 H79 120.1 . . ?
C80 C79 C78 119.7(4) . . ?
C80 C79 H79 120.1 . . ?
C75 C80 H80 120.0 . . ?
C79 C80 C75 120.0(4) . . ?
C79 C80 H80 120.0 . . ?
C82 C81 P4 119.4(3) . . ?
C86 C81 P4 120.5(3) . . ?
C86 C81 C82 120.0(3) . . ?
C81 C82 H82 120.3 . . ?
C83 C82 C81 119.4(3) . . ?
C83 C82 H82 120.3 . . ?
C82 C83 H83 119.7 . . ?
C84 C83 C82 120.5(4) . . ?
C84 C83 H83 119.7 . . ?
C83 C84 H84 120.1 . . ?
C83 C84 C85 119.8(4) . . ?
C85 C84 H84 120.1 . . ?
C84 C85 H85 119.5 . . ?
C84 C85 C86 121.0(4) . . ?
C86 C85 H85 119.5 . . ?
C81 C86 H86 120.4 . . ?
C85 C86 C81 119.3(4) . . ?
C85 C86 H86 120.4 . . ?

loop_
_geom_bond_atom_site_label_1
_geom_bond_atom_site_label_2
_geom_bond_distance
_geom_bond_site_symmetry_2
_geom_bond_publ_flag
Rh1 P1 2.2413(10) . ?
Rh1 O3 2.077(3) . ?
Rh1 O4 2.040(3) . ?
Rh1 C1 1.805(5) . ?
P1 C8 1.805(4) . ?
P1 C9 1.828(4) . ?
P1 C15 1.835(4) . ?
F1 B1 1.411(5) . ?
F2 B1 1.399(5) . ?
F3 B1 1.408(5) . ?
O1 C1 1.149(5) . ?
O3 C4 1.263(5) . ?
O4 C6 1.285(5) . ?
C3 H3A 0.9800 . ?
C3 H3B 0.9800 . ?
C3 H3C 0.9800 . ?
C3 C4 1.515(6) . ?
C4 C5 1.388(7) . ?
C5 H5 0.9500 . ?
C5 C6 1.397(6) . ?
C6 C7 1.487(6) . ?
C7 H7A 0.9800 . ?
C7 H7B 0.9800 . ?
C7 H7C 0.9800 . ?
C8 H8A 0.9900 . ?
C8 H8B 0.9900 . ?
C8 B1 1.626(6) . ?
C9 C10 1.388(5) . ?
C9 C14 1.382(5) . ?
C10 H10 0.9500 . ?
C10 C11 1.382(6) . ?
C11 H11 0.9500 . ?
C11 C12 1.380(6) . ?
C12 H12 0.9500 . ?
C12 C13 1.385(6) . ?
C13 H13 0.9500 . ?
C13 C14 1.384(5) . ?
C14 H14 0.9500 . ?
C15 C16 1.395(5) . ?
C15 C20 1.381(5) . ?
C16 H16 0.9500 . ?
C16 C17 1.383(5) . ?
C17 H17 0.9500 . ?
C17 C18 1.378(5) . ?
C18 H18 0.9500 . ?
C18 C19 1.376(5) . ?
C19 H19 0.9500 . ?
C19 C20 1.401(5) . ?
C20 H20 0.9500 . ?
Rh2 P2 2.2404(11) . ?
Rh2 O5 2.052(2) . ?
Rh2 O6 2.089(3) . ?
Rh2 C2 1.790(4) . ?
P2 C21 1.819(4) . ?
P2 C27 1.824(4) . ?
P2 C33 1.825(4) . ?
F4 B2 1.403(5) . ?
F5 B2 1.408(5) . ?
F6 B2 1.409(5) . ?
O2 C2 1.155(4) . ?
O5 C25 1.275(4) . ?
O6 C23 1.268(4) . ?
C21 H21A 0.9900 . ?
C21 H21B 0.9900 . ?
C21 B2 1.616(6) . ?
C22 H22A 0.9800 . ?
C22 H22B 0.9800 . ?
C22 H22C 0.9800 . ?
C22 C23 1.514(5) . ?
C23 C24 1.391(5) . ?
C24 H24 0.9500 . ?
C24 C25 1.397(5) . ?
C25 C26 1.509(5) . ?
C26 H26A 0.9800 . ?
C26 H26B 0.9800 . ?
C26 H26C 0.9800 . ?
C27 C28 1.379(6) . ?
C27 C32 1.398(6) . ?
C28 H28 0.9500 . ?
C28 C29 1.404(6) . ?
C29 H29 0.9500 . ?
C29 C30 1.368(7) . ?
C30 H30 0.9500 . ?
C30 C31 1.383(7) . ?
C31 H31 0.9500 . ?
C31 C32 1.370(6) . ?
C32 H32 0.9500 . ?
C33 C34 1.399(5) . ?
C33 C38 1.398(5) . ?
C34 H34 0.9500 . ?
C34 C35 1.387(5) . ?
C35 H35 0.9500 . ?
C35 C36 1.391(6) . ?
C36 H36 0.9500 . ?
C36 C37 1.376(6) . ?
C37 H37 0.9500 . ?
C37 C38 1.380(5) . ?
C38 H38 0.9500 . ?
P3 C39 1.792(4) . ?
P3 C45 1.800(4) . ?
P3 C51 1.791(4) . ?
P3 C57 1.794(4) . ?
C39 C40 1.390(5) . ?
C39 C44 1.387(5) . ?
C40 H40 0.9500 . ?
C40 C41 1.377(5) . ?
C41 H41 0.9500 . ?
C41 C42 1.377(6) . ?
C42 H42 0.9500 . ?
C42 C43 1.380(6) . ?
C43 H43 0.9500 . ?
C43 C44 1.376(5) . ?
C44 H44 0.9500 . ?
C45 C46 1.394(5) . ?
C45 C50 1.389(5) . ?
C46 H46 0.9500 . ?
C46 C47 1.392(5) . ?
C47 H47 0.9500 . ?
C47 C48 1.379(6) . ?
C48 H48 0.9500 . ?
C48 C49 1.378(5) . ?
C49 H49 0.9500 . ?
C49 C50 1.391(5) . ?
C50 H50 0.9500 . ?
C51 C52 1.385(5) . ?
C51 C56 1.389(5) . ?
C52 H52 0.9500 . ?
C52 C53 1.386(5) . ?
C53 H53 0.9500 . ?
C53 C54 1.371(5) . ?
C54 H54 0.9500 . ?
C54 C55 1.391(5) . ?
C55 H55 0.9500 . ?
C55 C56 1.382(5) . ?
C56 H56 0.9500 . ?
C57 C58 1.402(5) . ?
C57 C62 1.397(5) . ?
C58 H58 0.9500 . ?
C58 C59 1.380(5) . ?
C59 H59 0.9500 . ?
C59 C60 1.380(6) . ?
C60 H60 0.9500 . ?
C60 C61 1.385(5) . ?
C61 H61 0.9500 . ?
C61 C62 1.380(5) . ?
C62 H62 0.9500 . ?
P4 C63 1.790(4) . ?
P4 C69 1.788(4) . ?
P4 C75 1.789(4) . ?
P4 C81 1.796(4) . ?
C63 C64 1.388(5) . ?
C63 C68 1.396(5) . ?
C64 H64 0.9500 . ?
C64 C65 1.379(5) . ?
C65 H65 0.9500 . ?
C65 C66 1.385(5) . ?
C66 H66 0.9500 . ?
C66 C67 1.381(6) . ?
C67 H67 0.9500 . ?
C67 C68 1.382(5) . ?
C68 H68 0.9500 . ?
C69 C70 1.406(5) . ?
C69 C74 1.388(5) . ?
C70 H70 0.9500 . ?
C70 C71 1.391(5) . ?
C71 H71 0.9500 . ?
C71 C72 1.387(6) . ?
C72 H72 0.9500 . ?
C72 C73 1.382(5) . ?
C73 H73 0.9500 . ?
C73 C74 1.382(5) . ?
C74 H74 0.9500 . ?
C75 C76 1.393(5) . ?
C75 C80 1.391(5) . ?
C76 H76 0.9500 . ?
C76 C77 1.378(5) . ?
C77 H77 0.9500 . ?
C77 C78 1.374(5) . ?
C78 H78 0.9500 . ?
C78 C79 1.393(5) . ?
C79 H79 0.9500 . ?
C79 C80 1.384(5) . ?
C80 H80 0.9500 . ?
C81 C82 1.406(5) . ?
C81 C86 1.386(5) . ?
C82 H82 0.9500 . ?
C82 C83 1.380(5) . ?
C83 H83 0.9500 . ?
C83 C84 1.378(5) . ?
C84 H84 0.9500 . ?
C84 C85 1.379(5) . ?
C85 H85 0.9500 . ?
C85 C86 1.384(5) . ?
C86 H86 0.9500 . ?
